data_7113967
loop_
_publ_author_name
'Prem Lama'
'Raj Kumar Das'
'Vincent J. Smith'
'Leonard J. Barbour'

_publ_section_title
;
 A combined stretching-tilting mechanism produces negative, zero and
 positive linear thermal expansion in a semi-flexible Cd(II)-MOF
;
_journal_name_full Chem.Commun.
_journal_page_first 6464
_journal_paper_doi 10.1039/C4CC02634A
_journal_volume 50
_journal_year 2014
_chemical_formula_moiety 'C53 H58 Cd2 N7 O19'
_chemical_formula_sum 'C53 H58 Cd2 N7 O19'
_chemical_formula_weight 1321.86
_chemical_name_common 1
_chemical_name_systematic
; 
 ? 
;
_space_group_IT_number 2
_symmetry_cell_setting triclinic
_symmetry_space_group_name_Hall '-P 1'
_symmetry_space_group_name_H-M 'P -1'
_atom_sites_solution_hydrogens geom
_atom_sites_solution_primary direct
_atom_sites_solution_secondary difmap
_audit_creation_method SHELXL-97
_cell_angle_alpha 75.159(1)
_cell_angle_beta 76.657(1)
_cell_angle_gamma 88.223(2)
_cell_formula_units_Z 1
_cell_length_a 10.2817(10)
_cell_length_b 12.0978(12)
_cell_length_c 12.6236(13)
_cell_measurement_reflns_used 571
_cell_measurement_temperature 180(2)
_cell_measurement_theta_max 26.08
_cell_measurement_theta_min 1.72
_cell_volume 1476.2(3)
_computing_cell_refinement 'SAINT (Bruker, 2009)'
_computing_data_collection 'APEX2 (Bruker, 2009)'
_computing_data_reduction SAINT
_computing_structure_refinement 'SHELXL-97 (Sheldrick, 1997)'
_computing_structure_solution 'SHELXS-97 (Sheldrick, 1990)'
_diffrn_ambient_temperature 180(2)
_diffrn_measured_fraction_theta_full 0.994
_diffrn_measured_fraction_theta_max 0.994
_diffrn_measurement_device_type 'Bruker Apex DUO CCD area-detector'
_diffrn_measurement_method \w
_diffrn_radiation_monochromator graphite
_diffrn_radiation_source 'fine-focus sealed tube'
_diffrn_radiation_type MoK\a
_diffrn_radiation_wavelength 0.71073
_diffrn_reflns_av_R_equivalents 0.0268
_diffrn_reflns_av_sigmaI/netI 0.0362
_diffrn_reflns_limit_h_max 12
_diffrn_reflns_limit_h_min -12
_diffrn_reflns_limit_k_max 14
_diffrn_reflns_limit_k_min -14
_diffrn_reflns_limit_l_max 15
_diffrn_reflns_limit_l_min -14
_diffrn_reflns_number 13056
_diffrn_reflns_theta_full 26.08
_diffrn_reflns_theta_max 26.08
_diffrn_reflns_theta_min 1.72
_exptl_absorpt_coefficient_mu 0.797
_exptl_absorpt_correction_T_max 0.9154
_exptl_absorpt_correction_T_min 0.6417
_exptl_absorpt_correction_type multi-scan
_exptl_absorpt_process_details SADABS
_exptl_crystal_colour colorless
_exptl_crystal_density_diffrn 1.487
_exptl_crystal_density_method 'not measured'
_exptl_crystal_description needle
_exptl_crystal_F_000 673
_exptl_crystal_size_max 0.611
_exptl_crystal_size_mid 0.198
_exptl_crystal_size_min 0.113
_refine_diff_density_max 0.577
_refine_diff_density_min -0.404
_refine_diff_density_rms 0.070
_refine_ls_extinction_method none
_refine_ls_goodness_of_fit_ref 1.045
_refine_ls_hydrogen_treatment refU
_refine_ls_matrix_type full
_refine_ls_number_parameters 449
_refine_ls_number_reflns 5828
_refine_ls_number_restraints 4
_refine_ls_restrained_S_all 1.046
_refine_ls_R_factor_all 0.0296
_refine_ls_R_factor_gt 0.0271
_refine_ls_shift/su_max 0.002
_refine_ls_shift/su_mean 0.000
_refine_ls_structure_factor_coef Fsqd
_refine_ls_weighting_details 'calc w=1/[\s^2^(Fo^2^)+(0.0292P)^2^+0.9171P] where P=(Fo^2^+2Fc^2^)/3'
_refine_ls_weighting_scheme calc
_refine_ls_wR_factor_gt 0.0658
_refine_ls_wR_factor_ref 0.0673
_reflns_number_gt 5415
_reflns_number_total 5828
_reflns_threshold_expression >2sigma(I)
_cod_data_source_file c4cc02634a3.cif
_cod_data_source_block 180
_cod_original_sg_symbol_H-M P-1
_cod_database_code 7113967

loop_
_symmetry_equiv_pos_as_xyz
'x, y, z'
'-x, -y, -z'

loop_
_atom_site_label
_atom_site_type_symbol
_atom_site_fract_x
_atom_site_fract_y
_atom_site_fract_z
_atom_site_U_iso_or_equiv
_atom_site_adp_type
_atom_site_occupancy
_atom_site_symmetry_multiplicity
_atom_site_calc_flag
_atom_site_refinement_flags
_atom_site_disorder_assembly
_atom_site_disorder_group
Cd1 Cd 0.602443(14) 0.981918(12) 0.628000(13) 0.01660(6) Uani 1 1 d . . .
O1 O 0.43164(15) 1.10188(14) 0.65056(14) 0.0247(4) Uani 1 1 d . . .
O2 O 0.35736(15) 0.98089(12) 0.57074(13) 0.0211(3) Uani 1 1 d . . .
O3 O -0.15292(16) 0.96204(13) 0.64294(15) 0.0265(4) Uani 1 1 d . . .
O4 O -0.24595(15) 1.12931(13) 0.59977(14) 0.0240(4) Uani 1 1 d . . .
O5 O -0.02774(19) 1.45949(17) 0.6753(2) 0.0537(6) Uani 1 1 d . . .
O6 O 0.19296(17) 1.47761(14) 0.60373(16) 0.0307(4) Uani 1 1 d . . .
H6A H 0.1797 1.5466 0.6030 0.037 Uiso 1 1 calc R . .
O7 O 1.1033(6) -0.0895(5) 0.8621(5) 0.0750(16) Uani 0.50 1 d P . .
N1 N 0.59882(18) 0.79017(15) 0.63459(16) 0.0196(4) Uani 1 1 d . . .
N2 N 0.4474(2) 0.08013(17) 1.17079(17) 0.0263(4) Uani 1 1 d . . .
N3 N 1.0000 0.0000 1.0000 0.0580(11) Uani 1 2 d S . .
C1 C 0.3428(2) 1.06659(18) 0.61255(18) 0.0187(4) Uani 1 1 d . . .
C2 C 0.2141(2) 1.12902(18) 0.61789(18) 0.0175(4) Uani 1 1 d . . .
C3 C 0.0996(2) 1.07364(18) 0.61335(18) 0.0176(4) Uani 1 1 d . . .
H3 H 0.1039 0.9975 0.6054 0.021 Uiso 1 1 calc R . .
C4 C -0.0212(2) 1.12957(19) 0.62042(19) 0.0195(5) Uani 1 1 d . . .
C5 C -0.1476(2) 1.06887(19) 0.62076(19) 0.0200(5) Uani 1 1 d . . .
C6 C -0.0264(2) 1.24166(19) 0.6299(2) 0.0221(5) Uani 1 1 d . . .
H6 H -0.1087 1.2800 0.6350 0.027 Uiso 1 1 calc R . .
C7 C 0.0889(2) 1.29814(19) 0.6320(2) 0.0219(5) Uani 1 1 d . . .
C8 C 0.0775(2) 1.4196(2) 0.6392(2) 0.0281(5) Uani 1 1 d . . .
C9 C 0.2086(2) 1.24123(18) 0.62725(18) 0.0188(4) Uani 1 1 d . . .
H9 H 0.2868 1.2789 0.6304 0.023 Uiso 1 1 calc R . .
C10 C 0.4931(2) 0.73632(19) 0.6225(2) 0.0245(5) Uani 1 1 d . . .
H10 H 0.4169 0.7794 0.6094 0.029 Uiso 1 1 calc R . .
C11 C 0.4906(2) 0.6204(2) 0.6282(2) 0.0270(5) Uani 1 1 d . . .
H11 H 0.4138 0.5859 0.6185 0.032 Uiso 1 1 calc R . .
C12 C 0.5989(2) 0.55475(18) 0.64788(19) 0.0217(5) Uani 1 1 d . . .
C13 C 0.7091(2) 0.6110(2) 0.6588(2) 0.0251(5) Uani 1 1 d . . .
H13 H 0.7867 0.5698 0.6711 0.030 Uiso 1 1 calc R . .
C14 C 0.7054(2) 0.72618(19) 0.6517(2) 0.0245(5) Uani 1 1 d . . .
H14 H 0.7821 0.7627 0.6592 0.029 Uiso 1 1 calc R . .
C15 C 0.5952(3) 0.42714(19) 0.6640(2) 0.0262(5) Uani 1 1 d . . .
H15A H 0.6830 0.4028 0.6268 0.031 Uiso 1 1 calc R . .
H15B H 0.5265 0.4060 0.6286 0.031 Uiso 1 1 calc R . .
C16 C 0.5631(3) 0.3661(2) 0.7889(2) 0.0323(6) Uani 1 1 d . . .
H16A H 0.4766 0.3929 0.8257 0.039 Uiso 1 1 calc R . .
H16B H 0.6328 0.3875 0.8232 0.039 Uiso 1 1 calc R . .
C17 C 0.5549(3) 0.2358(2) 0.8125(2) 0.0322(6) Uani 1 1 d . . .
H17A H 0.4869 0.2139 0.7768 0.039 Uiso 1 1 calc R . .
H17B H 0.6423 0.2081 0.7786 0.039 Uiso 1 1 calc R . .
C18 C 0.5187(3) 0.17979(19) 0.9369(2) 0.0285(6) Uani 1 1 d . . .
C19 C 0.3908(3) 0.1869(2) 1.0005(2) 0.0375(6) Uani 1 1 d . . .
H19 H 0.3244 0.2263 0.9652 0.045 Uiso 1 1 calc R . .
C20 C 0.3597(3) 0.1368(2) 1.1152(2) 0.0375(6) Uani 1 1 d . . .
H20 H 0.2712 0.1430 1.1566 0.045 Uiso 1 1 calc R . .
C21 C 0.5708(3) 0.0733(2) 1.1093(2) 0.0319(6) Uani 1 1 d . . .
H21 H 0.6353 0.0332 1.1465 0.038 Uiso 1 1 calc R . .
C22 C 0.6096(3) 0.1216(2) 0.9943(2) 0.0319(6) Uani 1 1 d . . .
H22 H 0.6989 0.1147 0.9550 0.038 Uiso 1 1 calc R . .
C23 C 1.0647(13) 0.0062(10) 0.8943(7) 0.105(4) Uani 0.50 1 d P . .
C24 C 0.9715(9) 0.0945(8) 1.0474(8) 0.071(2) Uani 0.50 1 d P . .
C25 C 0.9276(10) -0.1098(7) 1.0770(7) 0.078(3) Uani 0.50 1 d P . .
O8A O 0.1175(6) 0.3418(5) 1.0598(4) 0.072(2) Uani 0.493(7) 1 d P A 1
N4A N 0.1711(14) 0.5253(14) 0.9773(14) 0.054(3) Uani 0.493(7) 1 d P A 1
C26A C 0.1380(11) 0.4375(9) 1.0661(9) 0.061(2) Uani 0.493(7) 1 d P A 1
H26A H 0.1299 0.4501 1.1386 0.073 Uiso 0.493(7) 1 calc PR A 1
C27A C 0.179(2) 0.508(2) 0.8680(15) 0.129(10) Uani 0.493(7) 1 d P A 1
H27A H 0.2311 0.4398 0.8605 0.194 Uiso 0.493(7) 1 calc PR A 1
H27B H 0.2237 0.5749 0.8103 0.194 Uiso 0.493(7) 1 calc PR A 1
H27C H 0.0892 0.4974 0.8582 0.194 Uiso 0.493(7) 1 calc PR A 1
C28A C 0.1888(19) 0.6389(11) 0.9902(17) 0.144(7) Uani 0.493(7) 1 d P A 1
H28A H 0.1663 0.6371 1.0704 0.217 Uiso 0.493(7) 1 calc PR A 1
H28B H 0.1301 0.6914 0.9515 0.217 Uiso 0.493(7) 1 calc PR A 1
H28C H 0.2821 0.6651 0.9574 0.217 Uiso 0.493(7) 1 calc PR A 1
O8B O 0.1430(8) 0.3582(5) 0.9009(6) 0.095(3) Uani 0.507(7) 1 d P A 2
N4B N 0.2105(16) 0.5116(15) 0.9492(13) 0.054(3) Uani 0.507(7) 1 d P A 2
C26B C 0.1722(18) 0.4649(18) 0.8782(17) 0.090(6) Uani 0.507(7) 1 d P A 2
H26B H 0.1658 0.5121 0.8069 0.107 Uiso 0.507(7) 1 calc PR A 2
C27B C 0.2151(12) 0.4492(9) 1.0628(8) 0.067(3) Uani 0.507(7) 1 d P A 2
H27D H 0.1706 0.3741 1.0809 0.100 Uiso 0.507(7) 1 calc PR A 2
H27E H 0.1694 0.4922 1.1161 0.100 Uiso 0.507(7) 1 calc PR A 2
H27F H 0.3085 0.4393 1.0683 0.100 Uiso 0.507(7) 1 calc PR A 2
C28B C 0.2489(18) 0.6335(11) 0.9173(10) 0.101(5) Uani 0.507(7) 1 d P A 2
H28D H 0.2358 0.6688 0.8416 0.151 Uiso 0.507(7) 1 calc PR A 2
H28E H 0.3432 0.6420 0.9180 0.151 Uiso 0.507(7) 1 calc PR A 2
H28F H 0.1934 0.6713 0.9712 0.151 Uiso 0.507(7) 1 calc PR A 2
O1W O 0.1845(2) 1.69173(15) 0.59772(18) 0.0329(4) Uani 1 1 d D . .
O2W O 0.0061(2) 0.79004(18) 0.73741(19) 0.0464(5) Uani 1 1 d D . .
H1W2 H -0.038(3) 0.842(2) 0.709(2) 0.036(8) Uiso 1 1 d D . .
H2W1 H 0.202(3) 1.740(2) 0.5375(17) 0.035(8) Uiso 1 1 d D . .
H1W1 H 0.124(3) 1.721(3) 0.638(3) 0.054(11) Uiso 1 1 d D . .
H2W2 H -0.0533 0.7546 0.7940 0.050 Uiso 1 1 d D . .

loop_
_atom_site_aniso_label
_atom_site_aniso_U_11
_atom_site_aniso_U_22
_atom_site_aniso_U_33
_atom_site_aniso_U_23
_atom_site_aniso_U_13
_atom_site_aniso_U_12
Cd1 0.01393(9) 0.01453(9) 0.02143(10) -0.00377(6) -0.00532(6) 0.00143(6)
O1 0.0176(8) 0.0287(9) 0.0319(9) -0.0100(7) -0.0119(7) 0.0066(7)
O2 0.0205(8) 0.0161(7) 0.0256(9) -0.0042(6) -0.0045(7) 0.0052(6)
O3 0.0208(8) 0.0201(8) 0.0396(10) -0.0076(7) -0.0089(7) -0.0017(6)
O4 0.0141(8) 0.0245(8) 0.0337(9) -0.0064(7) -0.0075(7) 0.0016(6)
O5 0.0231(10) 0.0317(11) 0.114(2) -0.0349(12) -0.0132(11) 0.0099(8)
O6 0.0249(9) 0.0184(8) 0.0501(11) -0.0121(8) -0.0075(8) 0.0004(7)
O7 0.099(5) 0.075(4) 0.054(3) -0.020(3) -0.019(3) 0.006(3)
N1 0.0195(10) 0.0162(9) 0.0228(10) -0.0029(8) -0.0067(8) 0.0016(7)
N2 0.0322(11) 0.0225(10) 0.0225(11) -0.0033(8) -0.0058(9) 0.0030(8)
N3 0.078(3) 0.061(3) 0.035(2) -0.0088(19) -0.015(2) -0.006(2)
C1 0.0146(11) 0.0195(11) 0.0176(11) 0.0019(9) -0.0024(9) 0.0023(8)
C2 0.0147(10) 0.0195(11) 0.0163(11) -0.0022(9) -0.0027(8) 0.0023(8)
C3 0.0164(11) 0.0150(10) 0.0196(11) -0.0022(8) -0.0030(9) 0.0009(8)
C4 0.0143(11) 0.0212(11) 0.0233(12) -0.0054(9) -0.0048(9) -0.0001(8)
C5 0.0152(11) 0.0241(12) 0.0213(12) -0.0083(9) -0.0022(9) -0.0023(9)
C6 0.0153(11) 0.0220(11) 0.0300(13) -0.0072(10) -0.0070(10) 0.0042(9)
C7 0.0182(11) 0.0188(11) 0.0293(13) -0.0068(9) -0.0058(10) 0.0012(9)
C8 0.0203(12) 0.0227(12) 0.0456(16) -0.0132(11) -0.0117(11) 0.0053(10)
C9 0.0149(10) 0.0198(11) 0.0223(12) -0.0054(9) -0.0053(9) 0.0005(8)
C10 0.0202(12) 0.0205(11) 0.0319(13) -0.0020(10) -0.0093(10) 0.0011(9)
C11 0.0239(12) 0.0211(12) 0.0370(14) -0.0046(10) -0.0117(11) -0.0035(9)
C12 0.0269(12) 0.0159(11) 0.0199(11) -0.0010(9) -0.0052(10) 0.0020(9)
C13 0.0235(12) 0.0211(11) 0.0299(13) -0.0030(10) -0.0090(10) 0.0059(9)
C14 0.0213(12) 0.0217(11) 0.0309(13) -0.0043(10) -0.0095(10) 0.0007(9)
C15 0.0365(14) 0.0182(11) 0.0235(12) -0.0048(10) -0.0068(11) 0.0024(10)
C16 0.0534(17) 0.0177(12) 0.0257(13) -0.0046(10) -0.0099(12) 0.0001(11)
C17 0.0524(17) 0.0179(12) 0.0240(13) -0.0044(10) -0.0049(12) -0.0003(11)
C18 0.0477(16) 0.0146(11) 0.0223(12) -0.0048(9) -0.0060(11) -0.0009(10)
C19 0.0438(16) 0.0365(15) 0.0284(14) -0.0009(12) -0.0109(12) 0.0147(12)
C20 0.0360(15) 0.0418(16) 0.0295(15) -0.0038(12) -0.0048(12) 0.0148(12)
C21 0.0309(14) 0.0318(13) 0.0300(14) -0.0029(11) -0.0073(11) 0.0033(11)
C22 0.0310(14) 0.0307(13) 0.0282(14) -0.0028(11) -0.0003(11) -0.0012(11)
C23 0.141(10) 0.103(8) 0.044(5) -0.016(5) 0.025(6) 0.002(7)
C24 0.079(6) 0.072(5) 0.069(6) -0.028(5) -0.018(5) -0.005(4)
C25 0.096(7) 0.057(5) 0.063(5) 0.000(4) 0.003(5) -0.021(4)
O8A 0.082(4) 0.049(3) 0.058(4) 0.010(3) 0.008(3) 0.018(3)
N4A 0.051(7) 0.048(6) 0.057(9) 0.002(5) -0.020(5) 0.006(5)
C26A 0.072(7) 0.061(6) 0.048(5) -0.006(4) -0.022(5) 0.018(5)
C27A 0.142(15) 0.19(3) 0.037(7) -0.013(10) 0.004(8) 0.033(13)
C28A 0.163(16) 0.058(7) 0.22(2) 0.016(11) -0.106(16) -0.031(9)
O8B 0.143(6) 0.060(4) 0.116(6) -0.036(4) -0.083(5) 0.025(4)
N4B 0.071(9) 0.053(5) 0.043(7) -0.022(4) -0.016(6) 0.016(6)
C26B 0.096(10) 0.122(13) 0.096(12) -0.070(10) -0.073(9) 0.056(8)
C27B 0.079(7) 0.068(5) 0.055(5) -0.011(4) -0.027(6) 0.010(6)
C28B 0.153(13) 0.067(6) 0.070(7) -0.019(6) 0.003(7) -0.024(7)
O1W 0.0390(11) 0.0179(9) 0.0399(12) -0.0024(9) -0.0114(10) 0.0028(8)
O2W 0.0392(12) 0.0333(11) 0.0566(14) 0.0005(10) -0.0053(10) 0.0096(9)

loop_
_atom_type_symbol
_atom_type_description
_atom_type_scat_dispersion_real
_atom_type_scat_dispersion_imag
_atom_type_scat_source
C C 0.0033 0.0016 'International Tables Vol C Tables 4.2.6.8 and 6.1.1.4'
H H 0.0000 0.0000 'International Tables Vol C Tables 4.2.6.8 and 6.1.1.4'
N N 0.0061 0.0033 'International Tables Vol C Tables 4.2.6.8 and 6.1.1.4'
O O 0.0106 0.0060 'International Tables Vol C Tables 4.2.6.8 and 6.1.1.4'
Cd Cd -0.8075 1.2024 'International Tables Vol C Tables 4.2.6.8 and 6.1.1.4'

loop_
_geom_angle_atom_site_label_1
_geom_angle_atom_site_label_2
_geom_angle_atom_site_label_3
_geom_angle
_geom_angle_site_symmetry_1
_geom_angle_site_symmetry_3
O1 Cd1 N1 129.84(6) . .
O1 Cd1 O4 90.37(6) . 1_655
N1 Cd1 O4 139.79(6) . 1_655
O1 Cd1 O2 96.96(6) . 2_676
N1 Cd1 O2 87.57(6) . 2_676
O4 Cd1 O2 87.26(5) 1_655 2_676
O1 Cd1 N2 85.98(7) . 2_667
N1 Cd1 N2 85.28(7) . 2_667
O4 Cd1 N2 99.63(6) 1_655 2_667
O2 Cd1 N2 172.52(6) 2_676 2_667
O1 Cd1 O3 140.16(5) . 1_655
N1 Cd1 O3 87.78(6) . 1_655
O4 Cd1 O3 53.50(5) 1_655 1_655
O2 Cd1 O3 97.29(5) 2_676 1_655
N2 Cd1 O3 84.63(6) 2_667 1_655
C1 O1 Cd1 105.44(14) . .
C1 O2 Cd1 117.23(13) . 2_676
C5 O3 Cd1 86.33(13) . 1_455
C5 O4 Cd1 97.84(13) . 1_455
C24 O7 C23 59.3(6) 2_757 .
C10 N1 C14 116.76(19) . .
C10 N1 Cd1 122.85(15) . .
C14 N1 Cd1 120.39(14) . .
C20 N2 C21 116.3(2) . .
C20 N2 Cd1 121.92(17) . 2_667
C21 N2 Cd1 121.18(17) . 2_667
C23 N3 C23 180.0(11) . 2_757
C23 N3 C24 125.1(6) . .
C23 N3 C24 54.9(6) 2_757 .
C23 N3 C24 54.9(6) . 2_757
C23 N3 C24 125.1(6) 2_757 2_757
C24 N3 C24 179.999(3) . 2_757
C23 N3 C25 58.3(6) . 2_757
C23 N3 C25 121.7(6) 2_757 2_757
C24 N3 C25 67.6(5) . 2_757
C24 N3 C25 112.4(5) 2_757 2_757
C23 N3 C25 121.7(6) . .
C23 N3 C25 58.3(6) 2_757 .
C24 N3 C25 112.4(5) . .
C24 N3 C25 67.6(5) 2_757 .
C25 N3 C25 179.998(1) 2_757 .
O1 C1 O2 122.9(2) . .
O1 C1 C2 117.93(19) . .
O2 C1 C2 119.15(19) . .
C9 C2 C3 120.1(2) . .
C9 C2 C1 120.54(19) . .
C3 C2 C1 119.39(19) . .
C4 C3 C2 120.09(19) . .
C6 C4 C3 119.69(19) . .
C6 C4 C5 119.6(2) . .
C3 C4 C5 120.73(19) . .
O3 C5 O4 122.27(19) . .
O3 C5 C4 119.7(2) . .
O4 C5 C4 118.00(19) . .
C4 C6 C7 120.3(2) . .
C9 C7 C6 119.8(2) . .
C9 C7 C8 122.50(19) . .
C6 C7 C8 117.7(2) . .
O5 C8 O6 124.0(2) . .
O5 C8 C7 122.6(2) . .
O6 C8 C7 113.5(2) . .
C7 C9 C2 120.02(19) . .
N1 C10 C11 122.6(2) . .
C12 C11 C10 120.4(2) . .
C11 C12 C13 116.9(2) . .
C11 C12 C15 121.7(2) . .
C13 C12 C15 121.3(2) . .
C14 C13 C12 119.8(2) . .
N1 C14 C13 123.5(2) . .
C12 C15 C16 110.42(19) . .
C15 C16 C17 113.6(2) . .
C18 C17 C16 111.6(2) . .
C22 C18 C19 116.5(2) . .
C22 C18 C17 122.8(2) . .
C19 C18 C17 120.8(2) . .
C20 C19 C18 120.1(3) . .
N2 C20 C19 123.5(3) . .
N2 C21 C22 123.6(2) . .
C18 C22 C21 120.1(2) . .
C24 C23 N3 65.9(6) 2_757 .
C24 C23 O7 55.1(7) 2_757 .
N3 C23 O7 120.2(9) . .
C24 C23 C25 132.6(9) 2_757 2_757
N3 C23 C25 67.9(6) . 2_757
O7 C23 C25 160.0(12) . 2_757
O7 C24 C23 65.6(7) 2_757 2_757
O7 C24 N3 124.0(8) 2_757 .
C23 C24 N3 59.2(6) 2_757 .
O7 C24 C25 176.4(9) 2_757 2_757
C23 C24 C25 118.0(8) 2_757 2_757
N3 C24 C25 59.5(4) . 2_757
C23 C25 N3 53.9(5) 2_757 .
C23 C25 C24 106.2(6) 2_757 2_757
N3 C25 C24 52.9(4) . 2_757
C26A N4A C27A 118.8(16) . .
C26A N4A C28A 120.7(14) . .
C27A N4A C28A 120.3(17) . .
O8A C26A N4A 123.1(11) . .
C26B N4B C27B 123.4(17) . .
C26B N4B C28B 120.7(17) . .
C27B N4B C28B 116.0(13) . .
O8B C26B N4B 122.6(17) . .

loop_
_geom_bond_atom_site_label_1
_geom_bond_atom_site_label_2
_geom_bond_distance
_geom_bond_site_symmetry_2
Cd1 O1 2.2570(16) .
Cd1 N1 2.3010(18) .
Cd1 O4 2.3080(15) 1_655
Cd1 O2 2.3711(16) 2_676
Cd1 N2 2.392(2) 2_667
Cd1 O3 2.5648(16) 1_655
O1 C1 1.256(3) .
O2 C1 1.269(3) .
O2 Cd1 2.3710(16) 2_676
O3 C5 1.250(3) .
O3 Cd1 2.5648(16) 1_455
O4 C5 1.267(3) .
O4 Cd1 2.3081(15) 1_455
O5 C8 1.210(3) .
O6 C8 1.322(3) .
O7 C24 1.209(10) 2_757
O7 C23 1.342(12) .
N1 C10 1.342(3) .
N1 C14 1.349(3) .
N2 C20 1.336(3) .
N2 C21 1.338(3) .
N2 Cd1 2.392(2) 2_667
N3 C23 1.331(8) .
N3 C23 1.331(8) 2_757
N3 C24 1.414(8) .
N3 C24 1.414(8) 2_757
N3 C25 1.527(7) 2_757
N3 C25 1.527(7) .
C1 C2 1.500(3) .
C2 C9 1.391(3) .
C2 C3 1.392(3) .
C3 C4 1.391(3) .
C4 C6 1.390(3) .
C4 C5 1.511(3) .
C6 C7 1.395(3) .
C7 C9 1.387(3) .
C7 C8 1.495(3) .
C10 C11 1.387(3) .
C11 C12 1.380(3) .
C12 C13 1.390(3) .
C12 C15 1.505(3) .
C13 C14 1.373(3) .
C15 C16 1.523(3) .
C16 C17 1.529(3) .
C17 C18 1.505(3) .
C18 C22 1.380(4) .
C18 C19 1.387(4) .
C19 C20 1.384(4) .
C21 C22 1.386(4) .
C23 C24 1.267(13) 2_757
C23 C25 1.401(13) 2_757
C24 O7 1.209(10) 2_757
C24 C23 1.267(13) 2_757
C24 C25 1.639(12) 2_757
C25 C23 1.401(13) 2_757
C25 C24 1.639(12) 2_757
O8A C26A 1.209(12) .
N4A C26A 1.32(2) .
N4A C27A 1.43(2) .
N4A C28A 1.45(2) .
O8B C26B 1.28(2) .
N4B C26B 1.31(2) .
N4B C27B 1.45(2) .
N4B C28B 1.47(2) .
